data_4038033
loop_
_publ_author_name
'Saito, Fumito'
'Becker, Jonathan'
'Schreiner, Peter R.'

_publ_section_title
;
 Synthesis and Conformational Analysis of Parent Perhydroazulenes Reveals
 an Energetically Preferred cis Ring Fusion.
;
_journal_name_full 'The Journal of organic chemistry'
_journal_paper_doi 10.1021/acs.joc.0c00167
_journal_year 2020
_chemical_formula_sum 'C12 H20 S2'
_chemical_formula_weight 228.40
_space_group_crystal_system triclinic
_space_group_IT_number 2
_space_group_name_Hall '-P 1'
_space_group_name_H-M_alt 'P -1'
_atom_sites_solution_hydrogens geom
_atom_sites_solution_primary direct
_atom_sites_solution_secondary difmap
_audit_creation_method SHELXL-2018/3
_cell_angle_alpha 112.0266(17)
_cell_angle_beta 103.9938(19)
_cell_angle_gamma 99.262(2)
_cell_formula_units_Z 2
_cell_length_a 5.9709(3)
_cell_length_b 10.3213(5)
_cell_length_c 11.0614(6)
_cell_measurement_reflns_used 9916
_cell_measurement_temperature 100(2)
_cell_measurement_theta_max 33.08
_cell_measurement_theta_min 2.22
_cell_volume 588.69(5)
_computing_cell_refinement 'SAINT 8.38A (Bruker-AXS, 2017)'
_computing_data_collection 'APEX3 v2017.3-0 (Bruker-AXS, 2017)'
_computing_data_reduction 'SAINT 8.38A (Bruker-AXS, 2017)'
_computing_molecular_graphics 'Bruker SHELXTL'
_computing_publication_material 'Bruker SHELXTL'
_computing_structure_refinement 'SHELXL-2018/3 (Sheldrick, 2018)'
_computing_structure_solution 'SHELXT-2015 (Sheldrick, 2015)'
_diffrn_ambient_temperature 100(2)
_diffrn_detector_area_resol_mean 10.4167
_diffrn_measured_fraction_theta_full 0.999
_diffrn_measured_fraction_theta_max 0.999
_diffrn_measurement_device_type 'Bruker PHOTON100'
_diffrn_measurement_method '\f and \w scans'
_diffrn_radiation_type MoK\a
_diffrn_radiation_wavelength 0.71073
_diffrn_reflns_av_R_equivalents 0.0443
_diffrn_reflns_av_unetI/netI 0.0263
_diffrn_reflns_Laue_measured_fraction_full 0.999
_diffrn_reflns_Laue_measured_fraction_max 0.999
_diffrn_reflns_limit_h_max 8
_diffrn_reflns_limit_h_min -8
_diffrn_reflns_limit_k_max 15
_diffrn_reflns_limit_k_min -15
_diffrn_reflns_limit_l_max 16
_diffrn_reflns_limit_l_min -16
_diffrn_reflns_number 33917
_diffrn_reflns_point_group_measured_fraction_full 0.999
_diffrn_reflns_point_group_measured_fraction_max 0.999
_diffrn_reflns_theta_full 25.242
_diffrn_reflns_theta_max 31.503
_diffrn_reflns_theta_min 2.217
_diffrn_source 'I\mS micro-focus sealed tube, multilayer optics'
_exptl_absorpt_coefficient_mu 0.413
_exptl_absorpt_correction_T_max 0.7465
_exptl_absorpt_correction_T_min 0.6814
_exptl_absorpt_correction_type multi-scan
_exptl_absorpt_process_details 'SADABS (Sheldrick, 2009)'
_exptl_crystal_colour colourless
_exptl_crystal_density_diffrn 1.289
_exptl_crystal_density_method 'not measured'
_exptl_crystal_description plate
_exptl_crystal_F_000 248
_exptl_crystal_size_max 0.530
_exptl_crystal_size_mid 0.343
_exptl_crystal_size_min 0.153
_refine_diff_density_max 0.528
_refine_diff_density_min -0.304
_refine_diff_density_rms 0.062
_refine_ls_extinction_method none
_refine_ls_goodness_of_fit_ref 1.047
_refine_ls_hydrogen_treatment constr
_refine_ls_matrix_type full
_refine_ls_number_parameters 127
_refine_ls_number_reflns 3922
_refine_ls_number_restraints 0
_refine_ls_restrained_S_all 1.047
_refine_ls_R_factor_all 0.0437
_refine_ls_R_factor_gt 0.0333
_refine_ls_shift/su_max 0.001
_refine_ls_shift/su_mean 0.000
_refine_ls_structure_factor_coef Fsqd
_refine_ls_weighting_details 'w=1/[\s^2^(Fo^2^)+(0.0390P)^2^+0.2243P] where P=(Fo^2^+2Fc^2^)/3'
_refine_ls_weighting_scheme calc
_refine_ls_wR_factor_gt 0.0777
_refine_ls_wR_factor_ref 0.0815
_reflns_Friedel_coverage 0.000
_reflns_number_gt 3324
_reflns_number_total 3922
_reflns_threshold_expression 'I > 2\s(I)'
_cod_data_source_file jo0c00167_si_002.cif
_cod_data_source_block D19103
_cod_database_code 4038033
_shelx_shelxl_version_number 2018/3
_shelx_space_group_comment
; 
The symmetry employed for this shelxl refinement is uniquely defined 
by the following loop, which should always be used as a source of 
symmetry information in preference to the above space-group names. 
They are only intended as comments. 
;
_shelx_estimated_absorpt_t_min 0.811
_shelx_estimated_absorpt_t_max 0.940

loop_
_space_group_symop_operation_xyz
'x, y, z'
'-x, -y, -z'

loop_
_atom_site_label
_atom_site_type_symbol
_atom_site_fract_x
_atom_site_fract_y
_atom_site_fract_z
_atom_site_U_iso_or_equiv
_atom_site_adp_type
_atom_site_occupancy
_atom_site_site_symmetry_order
_atom_site_calc_flag
_atom_site_refinement_flags_posn
_atom_site_refinement_flags_adp
_atom_site_refinement_flags_occupancy
_atom_site_disorder_assembly
_atom_site_disorder_group
S1 S 0.68151(6) 0.58980(3) 0.40151(3) 0.01839(8) Uani 1 1 d . . . . .
S2 S 0.60490(5) 0.85159(3) 0.59512(3) 0.01688(7) Uani 1 1 d . . . . .
C1 C 0.59157(19) 0.75382(11) 0.41526(10) 0.01148(19) Uani 1 1 d . . . . .
C2 C 0.74630(19) 0.84564(11) 0.36840(11) 0.01172(19) Uani 1 1 d . . . . .
H2A H 0.917657 0.849857 0.403428 0.014 Uiso 1 1 calc R U . . .
H2AB H 0.730662 0.946057 0.402207 0.014 Uiso 1 1 calc R U . . .
C3 C 0.64913(18) 0.76809(11) 0.20930(10) 0.01041(18) Uani 1 1 d . . . . .
H3 H 0.742654 0.697069 0.178895 0.012 Uiso 1 1 calc R U . . .
C4 C 0.6915(2) 0.87706(12) 0.14858(11) 0.0134(2) Uani 1 1 d . . . . .
H4A H 0.862430 0.934781 0.192185 0.016 Uiso 1 1 calc R U . . .
H4AB H 0.593332 0.945151 0.173913 0.016 Uiso 1 1 calc R U . . .
C5 C 0.6321(2) 0.81039(13) -0.00881(11) 0.0153(2) Uani 1 1 d . . . . .
H5A H 0.726032 0.879715 -0.032659 0.018 Uiso 1 1 calc R U . . .
H5AB H 0.684974 0.720689 -0.037797 0.018 Uiso 1 1 calc R U . . .
C6 C 0.3669(2) 0.77275(13) -0.09104(12) 0.0158(2) Uani 1 1 d . . . . .
H6A H 0.349578 0.738416 -0.190146 0.019 Uiso 1 1 calc R U . . .
H6AB H 0.314684 0.862731 -0.062641 0.019 Uiso 1 1 calc R U . . .
C7 C 0.1986(2) 0.65719(12) -0.07445(11) 0.0155(2) Uani 1 1 d . . . . .
H7A H 0.251876 0.567545 -0.101539 0.019 Uiso 1 1 calc R U . . .
H7AB H 0.034817 0.633576 -0.138962 0.019 Uiso 1 1 calc R U . . .
C8 C 0.1861(2) 0.70161(13) 0.07193(11) 0.0143(2) Uani 1 1 d . . . . .
H8A H 0.192209 0.806019 0.111764 0.017 Uiso 1 1 calc R U . . .
H8AB H 0.028681 0.645959 0.065305 0.017 Uiso 1 1 calc R U . . .
C9 C 0.38355(19) 0.67817(11) 0.17142(11) 0.01168(19) Uani 1 1 d . . . . .
H9 H 0.376351 0.572612 0.129752 0.014 Uiso 1 1 calc R U . . .
C10 C 0.3416(2) 0.71453(13) 0.31134(11) 0.0161(2) Uani 1 1 d . . . . .
H10A H 0.271325 0.797527 0.335772 0.019 Uiso 1 1 calc R U . . .
H10B H 0.232321 0.629517 0.308324 0.019 Uiso 1 1 calc R U . . .
C11 C 0.9010(2) 0.67639(14) 0.57283(12) 0.0191(2) Uani 1 1 d . . . . .
H11A H 0.959012 0.602551 0.598396 0.023 Uiso 1 1 calc R U . . .
H11B H 1.040345 0.745967 0.576374 0.023 Uiso 1 1 calc R U . . .
C12 C 0.7787(2) 0.75594(12) 0.67175(11) 0.0157(2) Uani 1 1 d . . . . .
H12A H 0.900854 0.826083 0.761317 0.019 Uiso 1 1 calc R U . . .
H12B H 0.671671 0.685499 0.688488 0.019 Uiso 1 1 calc R U . . .

loop_
_atom_site_aniso_label
_atom_site_aniso_U_11
_atom_site_aniso_U_22
_atom_site_aniso_U_33
_atom_site_aniso_U_23
_atom_site_aniso_U_13
_atom_site_aniso_U_12
S1 0.03059(17) 0.01252(13) 0.01209(13) 0.00498(10) 0.00662(11) 0.00757(11)
S2 0.01829(14) 0.02238(15) 0.01100(12) 0.00522(10) 0.00653(10) 0.01065(11)
C1 0.0108(4) 0.0130(4) 0.0096(4) 0.0037(4) 0.0037(4) 0.0030(4)
C2 0.0090(4) 0.0127(4) 0.0119(4) 0.0049(4) 0.0026(4) 0.0016(4)
C3 0.0078(4) 0.0120(4) 0.0116(4) 0.0051(4) 0.0037(3) 0.0028(3)
C4 0.0128(5) 0.0134(5) 0.0141(5) 0.0064(4) 0.0052(4) 0.0020(4)
C5 0.0155(5) 0.0185(5) 0.0145(5) 0.0086(4) 0.0072(4) 0.0046(4)
C6 0.0175(5) 0.0187(5) 0.0141(5) 0.0091(4) 0.0052(4) 0.0073(4)
C7 0.0139(5) 0.0179(5) 0.0124(5) 0.0060(4) 0.0018(4) 0.0039(4)
C8 0.0098(5) 0.0188(5) 0.0141(5) 0.0069(4) 0.0037(4) 0.0046(4)
C9 0.0097(4) 0.0126(5) 0.0116(4) 0.0049(4) 0.0029(4) 0.0019(4)
C10 0.0090(5) 0.0254(6) 0.0125(5) 0.0083(4) 0.0036(4) 0.0013(4)
C11 0.0232(6) 0.0228(6) 0.0151(5) 0.0096(4) 0.0063(4) 0.0124(5)
C12 0.0173(5) 0.0177(5) 0.0114(5) 0.0065(4) 0.0037(4) 0.0040(4)

loop_
_atom_type_symbol
_atom_type_description
_atom_type_scat_dispersion_real
_atom_type_scat_dispersion_imag
_atom_type_scat_source
C C 0.0033 0.0016 'International Tables Vol C Tables 4.2.6.8 and 6.1.1.4'
H H 0.0000 0.0000 'International Tables Vol C Tables 4.2.6.8 and 6.1.1.4'
S S 0.1246 0.1234 'International Tables Vol C Tables 4.2.6.8 and 6.1.1.4'

loop_
_geom_angle_atom_site_label_1
_geom_angle_atom_site_label_2
_geom_angle_atom_site_label_3
_geom_angle
_geom_angle_site_symmetry_1
_geom_angle_site_symmetry_3
_geom_angle_publ_flag
C11 S1 C1 94.16(5) . . ?
C12 S2 C1 98.91(5) . . ?
C2 C1 C10 101.84(8) . . ?
C2 C1 S1 111.78(7) . . ?
C10 C1 S1 110.39(8) . . ?
C2 C1 S2 113.25(7) . . ?
C10 C1 S2 112.82(7) . . ?
S1 C1 S2 106.83(5) . . ?
C1 C2 C3 105.14(8) . . ?
C1 C2 H2A 110.7 . . ?
C3 C2 H2A 110.7 . . ?
C1 C2 H2AB 110.7 . . ?
C3 C2 H2AB 110.7 . . ?
H2A C2 H2AB 108.8 . . ?
C4 C3 C2 110.55(8) . . ?
C4 C3 C9 118.02(9) . . ?
C2 C3 C9 105.28(8) . . ?
C4 C3 H3 107.5 . . ?
C2 C3 H3 107.5 . . ?
C9 C3 H3 107.5 . . ?
C3 C4 C5 115.44(9) . . ?
C3 C4 H4A 108.4 . . ?
C5 C4 H4A 108.4 . . ?
C3 C4 H4AB 108.4 . . ?
C5 C4 H4AB 108.4 . . ?
H4A C4 H4AB 107.5 . . ?
C6 C5 C4 114.80(9) . . ?
C6 C5 H5A 108.6 . . ?
C4 C5 H5A 108.6 . . ?
C6 C5 H5AB 108.6 . . ?
C4 C5 H5AB 108.6 . . ?
H5A C5 H5AB 107.5 . . ?
C5 C6 C7 115.15(9) . . ?
C5 C6 H6A 108.5 . . ?
C7 C6 H6A 108.5 . . ?
C5 C6 H6AB 108.5 . . ?
C7 C6 H6AB 108.5 . . ?
H6A C6 H6AB 107.5 . . ?
C6 C7 C8 114.59(9) . . ?
C6 C7 H7A 108.6 . . ?
C8 C7 H7A 108.6 . . ?
C6 C7 H7AB 108.6 . . ?
C8 C7 H7AB 108.6 . . ?
H7A C7 H7AB 107.6 . . ?
C9 C8 C7 115.58(9) . . ?
C9 C8 H8A 108.4 . . ?
C7 C8 H8A 108.4 . . ?
C9 C8 H8AB 108.4 . . ?
C7 C8 H8AB 108.4 . . ?
H8A C8 H8AB 107.4 . . ?
C8 C9 C10 111.11(9) . . ?
C8 C9 C3 117.51(9) . . ?
C10 C9 C3 104.93(8) . . ?
C8 C9 H9 107.6 . . ?
C10 C9 H9 107.6 . . ?
C3 C9 H9 107.6 . . ?
C1 C10 C9 104.67(8) . . ?
C1 C10 H10A 110.8 . . ?
C9 C10 H10A 110.8 . . ?
C1 C10 H10B 110.8 . . ?
C9 C10 H10B 110.8 . . ?
H10A C10 H10B 108.9 . . ?
C12 C11 S1 107.39(8) . . ?
C12 C11 H11A 110.2 . . ?
S1 C11 H11A 110.2 . . ?
C12 C11 H11B 110.2 . . ?
S1 C11 H11B 110.2 . . ?
H11A C11 H11B 108.5 . . ?
C11 C12 S2 108.47(8) . . ?
C11 C12 H12A 110.0 . . ?
S2 C12 H12A 110.0 . . ?
C11 C12 H12B 110.0 . . ?
S2 C12 H12B 110.0 . . ?
H12A C12 H12B 108.4 . . ?

loop_
_geom_bond_atom_site_label_1
_geom_bond_atom_site_label_2
_geom_bond_distance
_geom_bond_site_symmetry_2
_geom_bond_publ_flag
S1 C11 1.8053(12) . ?
S1 C1 1.8211(11) . ?
S2 C12 1.8173(12) . ?
S2 C1 1.8369(10) . ?
C1 C2 1.5293(14) . ?
C1 C10 1.5293(15) . ?
C2 C3 1.5409(14) . ?
C2 H2A 0.9900 . ?
C2 H2AB 0.9900 . ?
C3 C4 1.5288(14) . ?
C3 C9 1.5699(14) . ?
C3 H3 1.0000 . ?
C4 C5 1.5345(15) . ?
C4 H4A 0.9900 . ?
C4 H4AB 0.9900 . ?
C5 C6 1.5251(16) . ?
C5 H5A 0.9900 . ?
C5 H5AB 0.9900 . ?
C6 C7 1.5278(16) . ?
C6 H6A 0.9900 . ?
C6 H6AB 0.9900 . ?
C7 C8 1.5329(15) . ?
C7 H7A 0.9900 . ?
C7 H7AB 0.9900 . ?
C8 C9 1.5244(15) . ?
C8 H8A 0.9900 . ?
C8 H8AB 0.9900 . ?
C9 C10 1.5431(15) . ?
C9 H9 1.0000 . ?
C10 H10A 0.9900 . ?
C10 H10B 0.9900 . ?
C11 C12 1.5199(16) . ?
C11 H11A 0.9900 . ?
C11 H11B 0.9900 . ?
C12 H12A 0.9900 . ?
C12 H12B 0.9900 . ?
